data_4036689
loop_
_publ_author_name
'Golten, Samuel'
'Fontenelle, Cl\'ement Q'
'Timofte, Roxana S.'
'Bailac, Laura'
'Light, Mark'
'Sebban, Muriel'
'Oulyadi, Hassan'
'Linclau, Bruno'

_publ_section_title
;
 Enantioselective Synthesis of Dideoxy-tetrafluorinated Hexoses.
;
_journal_issue 11
_journal_name_full 'The Journal of organic chemistry'
_journal_page_first 4434
_journal_page_last 4453
_journal_paper_doi 10.1021/acs.joc.6b00302
_journal_volume 81
_journal_year 2016
_chemical_formula_moiety 'C15 H11 Br F4 O2'
_chemical_formula_sum 'C15 H11 Br F4 O2'
_chemical_formula_weight 379.15
_space_group_crystal_system monoclinic
_space_group_IT_number 14
_space_group_name_Hall '-P 2yn'
_space_group_name_H-M_alt 'P 1 21/n 1'
_atom_sites_solution_hydrogens geom
_atom_sites_solution_primary iterative
_audit_creation_date 2013-10-29
_audit_creation_method
;
Olex2 1.2
(compiled 2013.09.17 svn.r2790 for OlexSys, GUI svn.r4601)
;
_cell_angle_alpha 90
_cell_angle_beta 94.374(7)
_cell_angle_gamma 90
_cell_formula_units_Z 4
_cell_length_a 6.0449(2)
_cell_length_b 9.1342(3)
_cell_length_c 25.1182(17)
_cell_measurement_reflns_used 8485
_cell_measurement_temperature 100(2)
_cell_measurement_theta_max 27.5
_cell_measurement_theta_min 3,3
_cell_volume 1382.87(11)
_computing_cell_refinement 'CrystalClear-SM Expert 3.1 b27 (Rigaku, 2013)'
_computing_data_collection 'CrystalClear-SM Expert 3.1 b27 (Rigaku, 2013)'
_computing_data_reduction 'CrystalClear-SM Expert 3.1 b27 (Rigaku, 2013)'
_computing_molecular_graphics
;
O. V. Dolomanov, L. J. Bourhis, R. J. Gildea, J. A. K. Howard and H. Puschmann,
OLEX2: a complete structure solution, refinement and analysis program.
J. Appl. Cryst. (2009). 42, 339-341.
;
_computing_publication_material
;
O. V. Dolomanov, L. J. Bourhis, R. J. Gildea, J. A. K. Howard and H. Puschmann,
OLEX2: a complete structure solution, refinement and analysis program.
J. Appl. Cryst. (2009). 42, 339-341.
;
_computing_structure_refinement
;
SHELX, G.M. Sheldrick, Acta Cryst.
(2008). A64, 112-122
;
_computing_structure_solution 'SUPERFLIP, J. Appl. Cryst. (2007) 40, 786-790'
_diffrn_ambient_temperature 100(2)
_diffrn_detector 'CCD area detector'
_diffrn_detector_area_resol_mean 28.5714
_diffrn_detector_type 'Rigaku HG Saturn724+ (2x2 bin mode)'
_diffrn_measured_fraction_theta_full 0.993
_diffrn_measured_fraction_theta_max 0.985
_diffrn_measurement_device 'four-circle \k diffractometer'
_diffrn_measurement_device_type 'Rigaku AFC12 (Right)'
_diffrn_measurement_method 'profile data from \w-scans'
_diffrn_measurement_specimen_support 'MiTeGen MicroMesh'
_diffrn_radiation_collimation 0.3
_diffrn_radiation_monochromator 'Confocal mirrors, VHF Varimax'
_diffrn_radiation_probe x-ray
_diffrn_radiation_type 'Mo K\a'
_diffrn_radiation_wavelength 0.71075
_diffrn_radiation_xray_symbol K-L~3~
_diffrn_reflns_av_R_equivalents 0.0237
_diffrn_reflns_av_unetI/netI 0.0267
_diffrn_reflns_Laue_measured_fraction_full 0.993
_diffrn_reflns_Laue_measured_fraction_max 0.985
_diffrn_reflns_limit_h_max 7
_diffrn_reflns_limit_h_min -6
_diffrn_reflns_limit_k_max 11
_diffrn_reflns_limit_k_min -11
_diffrn_reflns_limit_l_max 32
_diffrn_reflns_limit_l_min -32
_diffrn_reflns_number 9527
_diffrn_reflns_point_group_measured_fraction_full 0.993
_diffrn_reflns_point_group_measured_fraction_max 0.985
_diffrn_reflns_theta_full 25.242
_diffrn_reflns_theta_max 27.479
_diffrn_reflns_theta_min 3.254
_diffrn_source 'Rotating Anode'
_diffrn_source_current 55.0
_diffrn_source_power 2.475
_diffrn_source_target Mo
_diffrn_source_type 'Rotating Anode'
_diffrn_source_voltage 45.0
_exptl_absorpt_coefficient_mu 3.023
_exptl_absorpt_correction_T_max 1.000
_exptl_absorpt_correction_T_min 0.836
_exptl_absorpt_correction_type multi-scan
_exptl_absorpt_process_details 'CrystalClear-SM Expert 3.1 b27 (Rigaku, 2013)'
_exptl_crystal_colour colourless
_exptl_crystal_colour_primary colourless
_exptl_crystal_density_diffrn 1.821
_exptl_crystal_description Shard
_exptl_crystal_F_000 752
_exptl_crystal_size_max 0.16
_exptl_crystal_size_mid 0.09
_exptl_crystal_size_min 0.05
_refine_diff_density_max 0.504
_refine_diff_density_min -0.323
_refine_diff_density_rms 0.083
_refine_ls_extinction_method none
_refine_ls_goodness_of_fit_ref 1.126
_refine_ls_hydrogen_treatment constr
_refine_ls_matrix_type full
_refine_ls_number_parameters 199
_refine_ls_number_reflns 3123
_refine_ls_number_restraints 0
_refine_ls_restrained_S_all 1.126
_refine_ls_R_factor_all 0.0302
_refine_ls_R_factor_gt 0.0255
_refine_ls_shift/su_max 0.001
_refine_ls_shift/su_mean 0.000
_refine_ls_structure_factor_coef Fsqd
_refine_ls_weighting_details 'w=1/[\s^2^(Fo^2^)+(0.0374P)^2^+1.0867P] where P=(Fo^2^+2Fc^2^)/3'
_refine_ls_weighting_scheme calc
_refine_ls_wR_factor_gt 0.0739
_refine_ls_wR_factor_ref 0.0759
_reflns_Friedel_coverage 0.000
_reflns_number_gt 2791
_reflns_number_total 3123
_reflns_threshold_expression 'I > 2\s(I)'
_cod_data_source_file jo6b00302_si_001.cif
_cod_data_source_block Compound_cis-73
_cod_database_code 4036689
_shelxl_version_number 2013-4
_shelx_space_group_comment
;
The symmetry employed for this shelxl refinement is uniquely defined
by the following loop, which should always be used as a source of
symmetry information in preference to the above space-group names.
They are only intended as comments.
;
_olex2_refinement_description
;
1. Fixed Uiso
 At 1.2 times of:
  All C(H) groups, All C(H,H) groups
2.a Ternary CH refined with riding coordinates:
 C1(H1), C3(H3)
2.b Secondary CH2 refined with riding coordinates:
 C2(H2A,H2B)
2.c Aromatic/amide H refined with riding coordinates:
 C5(H5), C7(H7), C8(H8), C9(H9), C10(H10), C12(H12), C13(H13)
;

loop_
_space_group_symop_operation_xyz
'x, y, z'
'-x+1/2, y+1/2, -z+1/2'
'-x, -y, -z'
'x-1/2, -y-1/2, z-1/2'

loop_
_atom_site_label
_atom_site_type_symbol
_atom_site_fract_x
_atom_site_fract_y
_atom_site_fract_z
_atom_site_U_iso_or_equiv
_atom_site_adp_type
_atom_site_occupancy
_atom_site_site_symmetry_order
_atom_site_calc_flag
_atom_site_refinement_flags_posn
_atom_site_refinement_flags_adp
Br1 Br -0.12804(4) 0.22963(2) 0.36325(2) 0.01907(8) Uani 1 1 d . .
F1 F 0.1435(2) 0.12668(13) 0.46564(5) 0.0174(3) Uani 1 1 d . .
F2 F 0.3544(2) 0.14762(14) 0.39891(5) 0.0174(3) Uani 1 1 d . .
F3 F -0.0083(2) 0.41094(15) 0.44458(5) 0.0240(3) Uani 1 1 d . .
F4 F 0.2056(2) 0.42233(15) 0.37917(6) 0.0244(3) Uani 1 1 d . .
O1 O 0.5258(2) 0.15603(15) 0.54941(6) 0.0148(3) Uani 1 1 d . .
O2 O 0.3505(3) 0.36179(16) 0.51791(6) 0.0152(3) Uani 1 1 d . .
C1 C 0.4591(4) 0.2960(2) 0.56539(8) 0.0146(4) Uani 1 1 d . .
H1 H 0.5924 0.3551 0.5778 0.018 Uiso 1 1 calc R U
C2 C 0.6107(4) 0.1832(2) 0.49869(9) 0.0155(4) Uani 1 1 d . .
H2A H 0.6120 0.0927 0.4770 0.019 Uiso 1 1 calc R U
H2B H 0.7626 0.2242 0.5029 0.019 Uiso 1 1 calc R U
C3 C 0.4440(4) 0.2960(2) 0.47325(8) 0.0138(4) Uani 1 1 d . .
H3 H 0.5226 0.3710 0.4527 0.017 Uiso 1 1 calc R U
C4 C 0.3019(3) 0.2889(2) 0.60863(8) 0.0130(4) Uani 1 1 d . .
C5 C 0.3391(3) 0.3760(2) 0.65303(8) 0.0137(4) Uani 1 1 d . .
H5 H 0.4676 0.4361 0.6566 0.016 Uiso 1 1 calc R U
C6 C 0.1880(4) 0.3776(2) 0.69381(8) 0.0142(4) Uani 1 1 d . .
C7 C 0.2198(4) 0.4700(2) 0.73894(8) 0.0167(4) Uani 1 1 d . .
H7 H 0.3473 0.5310 0.7429 0.020 Uiso 1 1 calc R U
C8 C 0.0694(4) 0.4728(3) 0.77699(9) 0.0192(5) Uani 1 1 d . .
H8 H 0.0927 0.5354 0.8071 0.023 Uiso 1 1 calc R U
C9 C -0.1206(4) 0.3823(3) 0.77138(9) 0.0210(5) Uani 1 1 d . .
H9 H -0.2259 0.3855 0.7976 0.025 Uiso 1 1 calc R U
C10 C -0.1541(4) 0.2903(2) 0.72855(9) 0.0183(4) Uani 1 1 d . .
H10 H -0.2808 0.2285 0.7259 0.022 Uiso 1 1 calc R U
C11 C -0.0031(4) 0.2855(2) 0.68808(9) 0.0147(4) Uani 1 1 d . .
C12 C -0.0337(4) 0.1942(2) 0.64228(9) 0.0174(4) Uani 1 1 d . .
H12 H -0.1586 0.1308 0.6386 0.021 Uiso 1 1 calc R U
C13 C 0.1130(3) 0.1958(2) 0.60356(9) 0.0151(4) Uani 1 1 d . .
H13 H 0.0888 0.1344 0.5731 0.018 Uiso 1 1 calc R U
C14 C 0.2602(3) 0.2239(2) 0.43783(8) 0.0126(4) Uani 1 1 d . .
C15 C 0.0924(4) 0.3303(2) 0.40892(9) 0.0165(4) Uani 1 1 d . .

loop_
_atom_site_aniso_label
_atom_site_aniso_U_11
_atom_site_aniso_U_22
_atom_site_aniso_U_33
_atom_site_aniso_U_23
_atom_site_aniso_U_13
_atom_site_aniso_U_12
Br1 0.01658(13) 0.01834(12) 0.02149(13) 0.00090(8) -0.00388(8) -0.00248(8)
F1 0.0196(7) 0.0136(6) 0.0191(6) 0.0032(5) 0.0033(5) -0.0041(5)
F2 0.0161(6) 0.0204(6) 0.0157(6) -0.0057(5) 0.0021(5) 0.0025(5)
F3 0.0257(7) 0.0202(7) 0.0256(7) -0.0063(5) -0.0019(6) 0.0089(6)
F4 0.0239(7) 0.0215(7) 0.0270(7) 0.0125(6) -0.0040(6) -0.0089(6)
O1 0.0176(8) 0.0123(7) 0.0143(7) -0.0010(6) 0.0008(6) 0.0021(6)
O2 0.0208(8) 0.0132(7) 0.0117(7) -0.0005(6) 0.0020(6) 0.0034(6)
C1 0.0193(11) 0.0106(9) 0.0138(10) -0.0009(7) 0.0003(8) 0.0000(8)
C2 0.0154(11) 0.0161(10) 0.0151(10) -0.0001(8) 0.0021(8) 0.0014(8)
C3 0.0152(10) 0.0128(10) 0.0138(10) -0.0004(8) 0.0032(8) 0.0002(8)
C4 0.0135(10) 0.0124(9) 0.0127(10) 0.0009(7) -0.0026(8) 0.0014(8)
C5 0.0117(9) 0.0130(9) 0.0157(10) 0.0005(8) -0.0031(8) -0.0013(8)
C6 0.0188(11) 0.0118(9) 0.0120(10) 0.0013(7) 0.0001(8) 0.0026(8)
C7 0.0165(11) 0.0182(10) 0.0147(11) -0.0008(8) -0.0041(8) 0.0010(8)
C8 0.0224(12) 0.0219(11) 0.0126(10) -0.0025(8) -0.0023(9) 0.0050(9)
C9 0.0249(12) 0.0244(11) 0.0142(10) 0.0030(9) 0.0045(9) 0.0057(9)
C10 0.0150(11) 0.0201(11) 0.0194(11) 0.0054(9) -0.0004(9) 0.0005(8)
C11 0.0148(10) 0.0144(10) 0.0143(10) 0.0033(8) -0.0025(8) 0.0020(8)
C12 0.0189(11) 0.0139(10) 0.0191(11) 0.0016(8) 0.0004(9) -0.0030(8)
C13 0.0148(11) 0.0143(10) 0.0153(10) -0.0014(8) -0.0044(8) -0.0021(8)
C14 0.0131(10) 0.0124(9) 0.0127(10) 0.0001(7) 0.0031(8) -0.0003(7)
C15 0.0208(11) 0.0122(10) 0.0168(10) 0.0005(8) 0.0029(9) -0.0026(8)

loop_
_atom_type_symbol
_atom_type_description
_atom_type_scat_dispersion_real
_atom_type_scat_dispersion_imag
_atom_type_scat_source
C C 0.0033 0.0016 'International Tables Vol C Tables 4.2.6.8 and 6.1.1.4'
H H 0.0000 0.0000 'International Tables Vol C Tables 4.2.6.8 and 6.1.1.4'
Br Br -0.2901 2.4595 'International Tables Vol C Tables 4.2.6.8 and 6.1.1.4'
F F 0.0171 0.0103 'International Tables Vol C Tables 4.2.6.8 and 6.1.1.4'
O O 0.0106 0.0060 'International Tables Vol C Tables 4.2.6.8 and 6.1.1.4'

loop_
_geom_angle_atom_site_label_1
_geom_angle_atom_site_label_2
_geom_angle_atom_site_label_3
_geom_angle
C1 O1 C2 103.08(15)
C3 O2 C1 106.94(15)
O1 C1 O2 105.30(16)
O1 C1 H1 109.7
O1 C1 C4 112.25(16)
O2 C1 H1 109.7
O2 C1 C4 110.04(17)
C4 C1 H1 109.7
O1 C2 H2A 111.3
O1 C2 H2B 111.3
O1 C2 C3 102.55(16)
H2A C2 H2B 109.2
C3 C2 H2A 111.3
C3 C2 H2B 111.3
O2 C3 C2 103.92(16)
O2 C3 H3 110.5
O2 C3 C14 109.11(16)
C2 C3 H3 110.5
C14 C3 C2 112.20(17)
C14 C3 H3 110.5
C5 C4 C1 119.30(19)
C5 C4 C13 120.0(2)
C13 C4 C1 120.70(18)
C4 C5 H5 119.5
C4 C5 C6 121.0(2)
C6 C5 H5 119.5
C5 C6 C11 118.71(19)
C7 C6 C5 121.8(2)
C7 C6 C11 119.47(19)
C6 C7 H7 119.5
C8 C7 C6 120.9(2)
C8 C7 H7 119.5
C7 C8 H8 120.1
C7 C8 C9 119.8(2)
C9 C8 H8 120.1
C8 C9 H9 119.7
C10 C9 C8 120.5(2)
C10 C9 H9 119.7
C9 C10 H10 119.4
C9 C10 C11 121.2(2)
C11 C10 H10 119.4
C10 C11 C6 118.0(2)
C10 C11 C12 123.2(2)
C12 C11 C6 118.8(2)
C11 C12 H12 119.4
C13 C12 C11 121.2(2)
C13 C12 H12 119.4
C4 C13 H13 119.9
C12 C13 C4 120.2(2)
C12 C13 H13 119.9
F1 C14 F2 107.25(16)
F1 C14 C3 111.53(17)
F1 C14 C15 107.73(16)
F2 C14 C3 108.37(16)
F2 C14 C15 106.28(16)
C3 C14 C15 115.27(17)
F3 C15 Br1 109.38(15)
F3 C15 F4 107.69(17)
F3 C15 C14 110.28(17)
F4 C15 Br1 109.01(15)
F4 C15 C14 108.07(17)
C14 C15 Br1 112.29(14)

loop_
_geom_bond_atom_site_label_1
_geom_bond_atom_site_label_2
_geom_bond_distance
Br1 C15 1.925(2)
F1 C14 1.360(2)
F2 C14 1.361(2)
F3 C15 1.341(2)
F4 C15 1.346(2)
O1 C1 1.408(2)
O1 C2 1.431(2)
O2 C1 1.447(3)
O2 C3 1.427(2)
C1 H1 1.0000
C1 C4 1.498(3)
C2 H2A 0.9900
C2 H2B 0.9900
C2 C3 1.545(3)
C3 H3 1.0000
C3 C14 1.519(3)
C4 C5 1.375(3)
C4 C13 1.421(3)
C5 H5 0.9500
C5 C6 1.424(3)
C6 C7 1.415(3)
C6 C11 1.427(3)
C7 H7 0.9500
C7 C8 1.368(3)
C8 H8 0.9500
C8 C9 1.413(3)
C9 H9 0.9500
C9 C10 1.368(3)
C10 H10 0.9500
C10 C11 1.418(3)
C11 C12 1.422(3)
C12 H12 0.9500
C12 C13 1.365(3)
C13 H13 0.9500
C14 C15 1.545(3)

loop_
_geom_torsion_atom_site_label_1
_geom_torsion_atom_site_label_2
_geom_torsion_atom_site_label_3
_geom_torsion_atom_site_label_4
_geom_torsion
F1 C14 C15 Br1 -56.69(18)
F1 C14 C15 F3 65.6(2)
F1 C14 C15 F4 -176.95(16)
F2 C14 C15 Br1 58.00(18)
F2 C14 C15 F3 -179.74(16)
F2 C14 C15 F4 -62.3(2)
O1 C1 C4 C5 131.9(2)
O1 C1 C4 C13 -49.5(3)
O1 C2 C3 O2 23.4(2)
O1 C2 C3 C14 -94.34(19)
O2 C1 C4 C5 -111.2(2)
O2 C1 C4 C13 67.4(2)
O2 C3 C14 F1 -55.3(2)
O2 C3 C14 F2 -173.09(15)
O2 C3 C14 C15 68.0(2)
C1 O1 C2 C3 -39.97(19)
C1 O2 C3 C2 1.7(2)
C1 O2 C3 C14 121.51(17)
C1 C4 C5 C6 177.00(18)
C1 C4 C13 C12 -177.54(19)
C2 O1 C1 O2 42.32(19)
C2 O1 C1 C4 162.03(17)
C2 C3 C14 F1 59.3(2)
C2 C3 C14 F2 -58.5(2)
C2 C3 C14 C15 -177.41(17)
C3 O2 C1 O1 -26.9(2)
C3 O2 C1 C4 -148.11(16)
C3 C14 C15 Br1 178.07(14)
C3 C14 C15 F3 -59.7(2)
C3 C14 C15 F4 57.8(2)
C4 C5 C6 C7 -177.9(2)
C4 C5 C6 C11 0.6(3)
C5 C4 C13 C12 1.0(3)
C5 C6 C7 C8 178.2(2)
C5 C6 C11 C10 -178.86(19)
C5 C6 C11 C12 0.9(3)
C6 C7 C8 C9 0.0(3)
C6 C11 C12 C13 -1.5(3)
C7 C6 C11 C10 -0.3(3)
C7 C6 C11 C12 179.5(2)
C7 C8 C9 C10 0.9(3)
C8 C9 C10 C11 -1.6(3)
C9 C10 C11 C6 1.2(3)
C9 C10 C11 C12 -178.5(2)
C10 C11 C12 C13 178.3(2)
C11 C6 C7 C8 -0.3(3)
C11 C12 C13 C4 0.5(3)
C13 C4 C5 C6 -1.6(3)
